data_7236232
loop_
_publ_author_name
'Holmberg, Rebecca J.'
'Korobkov, Ilia'
'Murugesu, Muralee'

_publ_section_title
;
 Enchaining EDTA-chelated lanthanide molecular magnets into ordered 1D
 networks
;
_journal_issue 76
_journal_name_full 'RSC Advances'
_journal_page_first 72510
_journal_paper_doi 10.1039/C6RA09831B
_journal_volume 6
_journal_year 2016
_chemical_formula_sum 'C10 H28 Eu N2 Na O16'
_chemical_formula_weight 607.29
_space_group_crystal_system orthorhombic
_space_group_IT_number 43
_space_group_name_Hall 'F 2 -2d'
_space_group_name_H-M_alt 'F d d 2'
_atom_sites_solution_hydrogens mixed
_audit_creation_method SHELXL-2014/7
_audit_update_record
;
2016-07-13 deposited with the CCDC.
2016-07-25 downloaded from the CCDC.
;
_cell_angle_alpha 90
_cell_angle_beta 90
_cell_angle_gamma 90
_cell_formula_units_Z 16
_cell_length_a 35.4574(9)
_cell_length_b 19.4184(4)
_cell_length_c 12.0642(3)
_cell_measurement_reflns_used 9956
_cell_measurement_temperature 293(2)
_cell_measurement_theta_max 28.32
_cell_measurement_theta_min 2.30
_cell_volume 8306.5(3)
_computing_cell_refinement 'APEX II, Bruker (2009)'
_computing_data_collection 'APEX II, Bruker (2009)'
_computing_data_reduction 'XPREP, Bruker (2009)'
_computing_molecular_graphics 'Mercury (Macrae et al., 2008)'
_computing_publication_material 'CIFTAB (Sheldrick, 1997)'
_computing_structure_refinement 'SHELXL-2014/7 (Sheldrick, 2014)'
_computing_structure_solution 'SHELXS-03 (Sheldrick, 2003)'
_diffrn_ambient_temperature 293(2)
_diffrn_measured_fraction_theta_full 0.999
_diffrn_measured_fraction_theta_max 0.999
_diffrn_measurement_device_type 'Bruker APEX-II CCD'
_diffrn_measurement_method '\f and \w scans'
_diffrn_radiation_type MoK\a
_diffrn_radiation_wavelength 0.71073
_diffrn_reflns_av_R_equivalents 0.0179
_diffrn_reflns_av_unetI/netI 0.0129
_diffrn_reflns_Laue_measured_fraction_full 0.999
_diffrn_reflns_Laue_measured_fraction_max 0.999
_diffrn_reflns_limit_h_max 46
_diffrn_reflns_limit_h_min -47
_diffrn_reflns_limit_k_max 25
_diffrn_reflns_limit_k_min -24
_diffrn_reflns_limit_l_max 16
_diffrn_reflns_limit_l_min -12
_diffrn_reflns_number 23062
_diffrn_reflns_point_group_measured_fraction_full 0.925
_diffrn_reflns_point_group_measured_fraction_max 0.904
_diffrn_reflns_theta_full 25.242
_diffrn_reflns_theta_max 28.333
_diffrn_reflns_theta_min 2.069
_exptl_absorpt_coefficient_mu 3.122
_exptl_absorpt_correction_T_max 0.7457
_exptl_absorpt_correction_T_min 0.6352
_exptl_absorpt_correction_type multi-scan
_exptl_absorpt_process_details 'SADABS, Bruker (2003)'
_exptl_crystal_colour colourless
_exptl_crystal_density_diffrn 1.942
_exptl_crystal_description block
_exptl_crystal_F_000 4864
_exptl_crystal_size_max 0.260
_exptl_crystal_size_mid 0.230
_exptl_crystal_size_min 0.200
_refine_diff_density_max 0.513
_refine_diff_density_min -3.019
_refine_diff_density_rms 0.148
_refine_ls_abs_structure_details
;
 Flack x determined using 1940 quotients [(I+)-(I-)]/[(I+)+(I-)]
 (Parsons, Flack and Wagner, Acta Cryst. B69 (2013) 249-259).
;
_refine_ls_abs_structure_Flack -0.011(10)
_refine_ls_extinction_method none
_refine_ls_goodness_of_fit_ref 1.205
_refine_ls_hydrogen_treatment constr
_refine_ls_matrix_type full
_refine_ls_number_parameters 280
_refine_ls_number_reflns 4687
_refine_ls_number_restraints 13
_refine_ls_restrained_S_all 1.206
_refine_ls_R_factor_all 0.0214
_refine_ls_R_factor_gt 0.0213
_refine_ls_shift/su_max 0.004
_refine_ls_shift/su_mean 0.000
_refine_ls_structure_factor_coef Fsqd
_refine_ls_weighting_details 'w=1/[\s^2^(Fo^2^)+(0.0358P)^2^+17.6176P] where P=(Fo^2^+2Fc^2^)/3'
_refine_ls_weighting_scheme calc
_refine_ls_wR_factor_gt 0.0545
_refine_ls_wR_factor_ref 0.0545
_reflns_Friedel_coverage 0.732
_reflns_Friedel_fraction_full 0.843
_reflns_Friedel_fraction_max 0.801
_reflns_number_gt 4670
_reflns_number_total 4687
_reflns_threshold_expression 'I > 2\s(I)'
_cod_data_source_file c6ra09831b2.cif
_cod_data_source_block shelx
_cod_database_code 7236232
_shelx_shelxl_version_number 2014/7
_shelx_space_group_comment
;
The symmetry employed for this shelxl refinement is uniquely defined
by the following loop, which should always be used as a source of
symmetry information in preference to the above space-group names.
They are only intended as comments.
;
_shelx_estimated_absorpt_t_min 0.497
_shelx_estimated_absorpt_t_max 0.574

loop_
_space_group_symop_operation_xyz
'x, y, z'
'-x, -y, z'
'-x+1/4, y+1/4, z+1/4'
'x+3/4, -y+3/4, z+1/4'
'x, y+1/2, z+1/2'
'-x, -y+1/2, z+1/2'
'-x+1/4, y+3/4, z+3/4'
'x+3/4, -y+5/4, z+3/4'
'x+1/2, y, z+1/2'
'-x+1/2, -y, z+1/2'
'-x+3/4, y+1/4, z+3/4'
'x+5/4, -y+3/4, z+3/4'
'x+1/2, y+1/2, z'
'-x+1/2, -y+1/2, z'
'-x+3/4, y+3/4, z+1/4'
'x+5/4, -y+5/4, z+1/4'

loop_
_atom_site_label
_atom_site_type_symbol
_atom_site_fract_x
_atom_site_fract_y
_atom_site_fract_z
_atom_site_U_iso_or_equiv
_atom_site_adp_type
_atom_site_occupancy
_atom_site_site_symmetry_order
_atom_site_calc_flag
_atom_site_refinement_flags_posn
_atom_site_refinement_flags_adp
_atom_site_refinement_flags_occupancy
_atom_site_disorder_assembly
_atom_site_disorder_group
C1 C 0.01604(12) 0.8990(2) 0.5753(4) 0.0197(9) Uani 1 1 d . . . . .
H1A H 0.0020 0.9126 0.5099 0.024 Uiso 1 1 calc R U . . .
H1B H 0.0109 0.9325 0.6330 0.024 Uiso 1 1 calc R U . . .
C2 C 0.00240(14) 0.8293(2) 0.6130(4) 0.0183(10) Uani 1 1 d . . . . .
H2A H -0.0246 0.8312 0.6262 0.022 Uiso 1 1 calc R U . . .
H2B H 0.0070 0.7957 0.5551 0.022 Uiso 1 1 calc R U . . .
C3 C 0.06445(13) 0.8678(2) 0.4413(3) 0.0177(8) Uani 1 1 d . . . . .
H3A H 0.0838 0.8941 0.4033 0.021 Uiso 1 1 calc R U . . .
H3B H 0.0417 0.8700 0.3967 0.021 Uiso 1 1 calc R U . . .
C4 C 0.07718(10) 0.79331(19) 0.4480(4) 0.0134(7) Uani 1 1 d . . . . .
C5 C 0.06921(13) 0.9730(2) 0.5482(4) 0.0183(8) Uani 1 1 d . . . . .
H5A H 0.0504 1.0009 0.5107 0.022 Uiso 1 1 calc R U . . .
H5B H 0.0927 0.9770 0.5076 0.022 Uiso 1 1 calc R U . . .
C6 C 0.07471(12) 0.9996(2) 0.6652(4) 0.0173(8) Uani 1 1 d . . . . .
C7 C 0.01686(12) 0.7327(2) 0.7314(4) 0.0235(10) Uani 1 1 d . . . . .
H7A H 0.0160 0.7105 0.6595 0.028 Uiso 1 1 calc R U . . .
H7B H -0.0071 0.7244 0.7679 0.028 Uiso 1 1 calc R U . . .
C8 C 0.04815(13) 0.7007(2) 0.7998(4) 0.0197(8) Uani 1 1 d . . . . .
C9 C 0.00593(15) 0.8449(3) 0.8132(5) 0.0252(11) Uani 1 1 d . . . . .
H9A H -0.0171 0.8222 0.8363 0.030 Uiso 1 1 calc R U . . .
H9B H -0.0006 0.8914 0.7907 0.030 Uiso 1 1 calc R U . . .
C10 C 0.03250(11) 0.8487(2) 0.9108(4) 0.0158(8) Uani 1 1 d . . . . .
Eu1 Eu 0.09490(2) 0.83407(2) 0.70929(3) 0.00926(6) Uani 1 1 d . . . . .
N1 N 0.05689(11) 0.90035(18) 0.5491(3) 0.0145(7) Uani 1 1 d . . . . .
N2 N 0.02181(9) 0.80749(17) 0.7156(4) 0.0165(6) Uani 1 1 d . . . . .
Na1 Na 0.13278(6) 0.63919(11) 0.77214(18) 0.0273(4) Uani 1 1 d . . . . .
O1 O 0.08559(9) 0.76894(16) 0.5430(3) 0.0147(6) Uani 1 1 d . . . . .
O2 O 0.07873(11) 0.76126(18) 0.3591(3) 0.0240(7) Uani 1 1 d . . . . .
O3 O 0.08081(9) 0.95546(15) 0.7404(3) 0.0165(6) Uani 1 1 d . . . . .
O4 O 0.07357(12) 1.06293(17) 0.6805(3) 0.0289(8) Uani 1 1 d . . . . .
O5 O 0.08129(9) 0.72234(16) 0.7813(3) 0.0178(6) Uani 1 1 d . . . . .
O6 O 0.03996(12) 0.6532(2) 0.8642(4) 0.0383(10) Uani 1 1 d . . . . .
O7 O 0.06733(8) 0.84786(16) 0.8915(3) 0.0160(6) Uani 1 1 d . . . . .
O8 O 0.01794(9) 0.8547(2) 1.0043(3) 0.0280(8) Uani 1 1 d . . . . .
O9 O 0.13981(10) 0.88738(17) 0.5843(3) 0.0196(6) Uani 1 1 d . . . . .
H9C H 0.1496 0.9258 0.5920 0.029 Uiso 1 1 d R U . . .
H9D H 0.1526 0.8657 0.5397 0.029 Uiso 1 1 d R U . . .
O10 O 0.14373(8) 0.88372(16) 0.8315(3) 0.0146(6) Uani 1 1 d . . . . .
H10A H 0.1499 0.9240 0.8213 0.022 Uiso 1 1 d R U . . .
H10B H 0.1636 0.8633 0.8425 0.022 Uiso 1 1 d R U . . .
O11 O 0.15166(7) 0.75413(16) 0.6963(3) 0.0173(6) Uani 1 1 d . . . . .
H11C H 0.1571 0.7387 0.6351 0.026 Uiso 1 1 d R U . . .
H11D H 0.1707 0.7717 0.7222 0.026 Uiso 1 1 d R U . . .
O23 O 0.1787(15) 0.6085(17) 0.914(5) 0.054(5) Uani 0.5 1 d . U P A 1
H23A H 0.1765 0.5807 0.9657 0.081 Uiso 0.5 1 d R U P A 1
H23B H 0.1949 0.6050 0.8647 0.081 Uiso 0.5 1 d R U P A 1
O23' O 0.1799(16) 0.6282(17) 0.912(5) 0.054(5) Uani 0.5 1 d . U P A 2
H23C H 0.1906 0.6581 0.9480 0.081 Uiso 0.5 1 d R U P A 2
H23D H 0.1963 0.6152 0.8676 0.081 Uiso 0.5 1 d R U P A 2
O24 O 0.1099(6) 0.5158(10) 0.7750(19) 0.058(3) Uani 0.5 1 d . . P A 1
H24A H 0.0868 0.5144 0.7719 0.087 Uiso 0.5 1 d R U P A 1
H24B H 0.1223 0.4804 0.7666 0.087 Uiso 0.5 1 d R U P A 1
O24' O 0.1142(6) 0.5315(10) 0.8140(19) 0.058(3) Uani 0.5 1 d . . P A 2
H24C H 0.1182 0.4914 0.7931 0.087 Uiso 0.5 1 d R U P A 2
H24D H 0.1247 0.5255 0.8738 0.087 Uiso 0.5 1 d R U P A 2
O27 O 0.0305(4) 0.5225(5) 0.7857(9) 0.0551(19) Uani 0.5 1 d . . P B 1
H27A H 0.0077 0.5199 0.7755 0.083 Uiso 0.5 1 d R U P B 1
H27B H 0.0320 0.5622 0.8096 0.083 Uiso 0.5 1 d R U P B 1
O27' O 0.0441(4) 0.4896(5) 0.7483(9) 0.0551(19) Uani 0.5 1 d . . P C 2
H27C H 0.0517 0.4524 0.7230 0.083 Uiso 0.5 1 d R U P C 2
H27D H 0.0656 0.5014 0.7756 0.083 Uiso 0.5 1 d R U P C 2
O28 O 0.09957(15) 0.6484(4) 1.0084(7) 0.084(3) Uani 1 1 d . . . . .
H28A H 0.0830 0.6474 0.9611 0.126 Uiso 1 1 d R U . . .
H28B H 0.0919 0.6222 1.0565 0.126 Uiso 1 1 d R U . . .
O29 O 0.04122(9) 0.56392(19) 0.5631(3) 0.0253(7) Uani 1 1 d . . . . .
H29A H 0.0235 0.5887 0.5456 0.038 Uiso 1 1 d R U . . .
H29B H 0.0368 0.5509 0.6262 0.038 Uiso 1 1 d R U . . .

loop_
_atom_site_aniso_label
_atom_site_aniso_U_11
_atom_site_aniso_U_22
_atom_site_aniso_U_33
_atom_site_aniso_U_23
_atom_site_aniso_U_13
_atom_site_aniso_U_12
C1 0.0177(19) 0.022(2) 0.019(2) -0.0046(17) -0.0075(16) 0.0070(16)
C2 0.017(2) 0.023(2) 0.015(2) -0.0054(16) -0.0072(17) 0.0024(15)
C3 0.031(2) 0.0116(16) 0.011(2) -0.0024(13) -0.0031(16) 0.0059(14)
C4 0.0157(15) 0.0119(15) 0.013(2) -0.0031(15) -0.0039(15) 0.0019(12)
C5 0.029(2) 0.0112(18) 0.015(2) -0.0023(15) -0.0041(16) 0.0050(15)
C6 0.0234(19) 0.0122(18) 0.0164(19) -0.0050(15) -0.0066(15) 0.0049(15)
C7 0.0207(19) 0.023(2) 0.027(3) 0.0014(17) -0.0030(17) -0.0106(16)
C8 0.023(2) 0.018(2) 0.017(2) -0.0013(16) 0.0025(16) -0.0048(16)
C9 0.015(2) 0.043(3) 0.018(3) -0.010(2) -0.0014(18) 0.007(2)
C10 0.0122(17) 0.0192(19) 0.016(2) -0.0016(15) 0.0021(15) 0.0024(15)
Eu1 0.01023(8) 0.00828(8) 0.00926(9) -0.00130(7) -0.00011(7) 0.00047(5)
N1 0.0218(17) 0.0110(15) 0.0108(17) -0.0039(13) -0.0038(13) 0.0037(13)
N2 0.0144(13) 0.0198(15) 0.0154(17) -0.0021(16) -0.0024(15) -0.0008(11)
Na1 0.0251(9) 0.0287(11) 0.0281(11) -0.0024(8) -0.0052(8) 0.0089(8)
O1 0.0220(14) 0.0100(13) 0.0120(15) -0.0007(11) -0.0015(11) 0.0023(11)
O2 0.0382(19) 0.0181(16) 0.0158(17) -0.0082(12) -0.0058(14) 0.0088(14)
O3 0.0252(15) 0.0120(13) 0.0123(15) -0.0025(10) -0.0044(11) 0.0043(11)
O4 0.052(2) 0.0100(14) 0.024(2) -0.0042(12) -0.0175(15) 0.0046(14)
O5 0.0193(14) 0.0134(13) 0.0207(17) 0.0010(11) 0.0039(12) -0.0001(11)
O6 0.038(2) 0.040(2) 0.037(3) 0.0205(19) 0.0024(18) -0.0145(17)
O7 0.0131(13) 0.0215(14) 0.0133(15) -0.0021(12) 0.0010(11) -0.0015(11)
O8 0.0173(15) 0.051(2) 0.0157(17) -0.0050(16) 0.0046(13) 0.0066(15)
O9 0.0251(15) 0.0151(15) 0.0186(17) -0.0049(12) 0.0086(13) -0.0042(12)
O10 0.0131(12) 0.0111(13) 0.0194(16) -0.0026(11) -0.0009(11) -0.0007(10)
O11 0.0152(12) 0.0175(14) 0.0193(18) -0.0073(13) 0.0010(12) 0.0012(9)
O23 0.044(4) 0.090(16) 0.029(3) 0.005(12) 0.005(3) 0.019(12)
O23' 0.044(4) 0.090(16) 0.029(3) 0.005(12) 0.005(3) 0.019(12)
O24 0.050(6) 0.041(8) 0.084(14) 0.000(6) 0.009(8) -0.021(5)
O24' 0.050(6) 0.041(8) 0.084(14) 0.000(6) 0.009(8) -0.021(5)
O27 0.084(6) 0.044(4) 0.038(4) 0.004(3) -0.006(4) 0.014(4)
O27' 0.084(6) 0.044(4) 0.038(4) 0.004(3) -0.006(4) 0.014(4)
O28 0.036(3) 0.130(6) 0.087(6) 0.062(5) -0.011(3) -0.017(3)
O29 0.0153(14) 0.0310(18) 0.030(2) 0.0013(15) 0.0015(13) 0.0027(13)

loop_
_atom_type_symbol
_atom_type_description
_atom_type_scat_dispersion_real
_atom_type_scat_dispersion_imag
_atom_type_scat_source
C C 0.0033 0.0016 'International Tables Vol C Tables 4.2.6.8 and 6.1.1.4'
H H 0.0000 0.0000 'International Tables Vol C Tables 4.2.6.8 and 6.1.1.4'
Eu Eu -0.1578 3.6682 'International Tables Vol C Tables 4.2.6.8 and 6.1.1.4'
N N 0.0061 0.0033 'International Tables Vol C Tables 4.2.6.8 and 6.1.1.4'
Na Na 0.0362 0.0249 'International Tables Vol C Tables 4.2.6.8 and 6.1.1.4'
O O 0.0106 0.0060 'International Tables Vol C Tables 4.2.6.8 and 6.1.1.4'

loop_
_geom_angle_atom_site_label_1
_geom_angle_atom_site_label_2
_geom_angle_atom_site_label_3
_geom_angle
_geom_angle_site_symmetry_1
_geom_angle_site_symmetry_3
N1 C1 C2 113.2(4) . .
N1 C1 H1A 108.9 . .
C2 C1 H1A 108.9 . .
N1 C1 H1B 108.9 . .
C2 C1 H1B 108.9 . .
H1A C1 H1B 107.8 . .
N2 C2 C1 111.2(4) . .
N2 C2 H2A 109.4 . .
C1 C2 H2A 109.4 . .
N2 C2 H2B 109.4 . .
C1 C2 H2B 109.4 . .
H2A C2 H2B 108.0 . .
N1 C3 C4 114.6(3) . .
N1 C3 H3A 108.6 . .
C4 C3 H3A 108.6 . .
N1 C3 H3B 108.6 . .
C4 C3 H3B 108.6 . .
H3A C3 H3B 107.6 . .
O2 C4 O1 125.5(3) . .
O2 C4 C3 116.4(4) . .
O1 C4 C3 118.1(4) . .
N1 C5 C6 110.9(4) . .
N1 C5 H5A 109.5 . .
C6 C5 H5A 109.5 . .
N1 C5 H5B 109.5 . .
C6 C5 H5B 109.5 . .
H5A C5 H5B 108.1 . .
O4 C6 O3 124.6(4) . .
O4 C6 C5 118.0(4) . .
O3 C6 C5 117.3(4) . .
N2 C7 C8 112.8(3) . .
N2 C7 H7A 109.0 . .
C8 C7 H7A 109.0 . .
N2 C7 H7B 109.0 . .
C8 C7 H7B 109.0 . .
H7A C7 H7B 107.8 . .
O6 C8 O5 125.0(5) . .
O6 C8 C7 118.3(4) . .
O5 C8 C7 116.5(4) . .
O6 C8 Eu1 156.7(4) . .
O5 C8 Eu1 37.5(2) . .
C7 C8 Eu1 82.2(2) . .
N2 C9 C10 113.7(4) . .
N2 C9 H9A 108.8 . .
C10 C9 H9A 108.8 . .
N2 C9 H9B 108.8 . .
C10 C9 H9B 108.8 . .
H9A C9 H9B 107.7 . .
O8 C10 O7 125.1(4) . .
O8 C10 C9 116.9(4) . .
O7 C10 C9 117.9(4) . .
O5 Eu1 O1 78.29(11) . .
O5 Eu1 O7 71.83(11) . .
O1 Eu1 O7 139.79(11) . .
O5 Eu1 O9 138.35(11) . .
O1 Eu1 O9 78.16(11) . .
O7 Eu1 O9 141.51(11) . .
O5 Eu1 O3 141.38(11) . .
O1 Eu1 O3 127.68(10) . .
O7 Eu1 O3 70.77(10) . .
O9 Eu1 O3 79.50(11) . .
O5 Eu1 O10 106.22(11) . .
O1 Eu1 O10 143.40(11) . .
O7 Eu1 O10 72.42(10) . .
O9 Eu1 O10 75.18(10) . .
O3 Eu1 O10 71.00(10) . .
O5 Eu1 O11 68.16(10) . .
O1 Eu1 O11 74.66(11) . .
O7 Eu1 O11 116.25(11) . .
O9 Eu1 O11 72.73(11) . .
O3 Eu1 O11 139.52(10) . .
O10 Eu1 O11 73.77(10) . .
O5 Eu1 N2 67.27(11) . .
O1 Eu1 N2 77.64(12) . .
O7 Eu1 N2 66.39(12) . .
O9 Eu1 N2 138.16(13) . .
O3 Eu1 N2 89.05(10) . .
O10 Eu1 N2 138.27(12) . .
O11 Eu1 N2 131.11(10) . .
O5 Eu1 N1 126.61(11) . .
O1 Eu1 N1 65.22(11) . .
O7 Eu1 N1 113.46(11) . .
O9 Eu1 N1 71.18(12) . .
O3 Eu1 N1 62.91(10) . .
O10 Eu1 N1 126.47(11) . .
O11 Eu1 N1 130.15(11) . .
N2 Eu1 N1 67.81(12) . .
O5 Eu1 C8 18.88(11) . .
O1 Eu1 C8 77.93(11) . .
O7 Eu1 C8 65.10(11) . .
O9 Eu1 C8 151.68(11) . .
O3 Eu1 C8 127.72(11) . .
O10 Eu1 C8 117.80(11) . .
O11 Eu1 C8 86.45(11) . .
N2 Eu1 C8 48.50(11) . .
N1 Eu1 C8 111.49(12) . .
O5 Eu1 Na1 86.54(9) . 3
O1 Eu1 Na1 163.47(8) . 3
O7 Eu1 Na1 36.28(8) . 3
O9 Eu1 Na1 110.03(9) . 3
O3 Eu1 Na1 68.71(8) . 3
O10 Eu1 Na1 36.31(8) . 3
O11 Eu1 Na1 93.70(9) . 3
N2 Eu1 Na1 102.64(10) . 3
N1 Eu1 Na1 130.54(8) . 3
C8 Eu1 Na1 89.85(9) . 3
O5 Eu1 Na1 32.54(8) . .
O1 Eu1 Na1 73.24(8) . .
O7 Eu1 Na1 93.82(8) . .
O9 Eu1 Na1 107.15(9) . .
O3 Eu1 Na1 159.05(8) . .
O10 Eu1 Na1 91.17(8) . .
O11 Eu1 Na1 35.62(8) . .
N2 Eu1 Na1 97.81(8) . .
N1 Eu1 Na1 137.94(8) . .
C8 Eu1 Na1 50.93(9) . .
Na1 Eu1 Na1 90.44(4) 3 .
C3 N1 C5 110.5(4) . .
C3 N1 C1 111.0(3) . .
C5 N1 C1 107.9(3) . .
C3 N1 Eu1 109.8(2) . .
C5 N1 Eu1 108.3(3) . .
C1 N1 Eu1 109.2(3) . .
C7 N2 C2 109.6(4) . .
C7 N2 C9 109.4(4) . .
C2 N2 C9 110.1(3) . .
C7 N2 Eu1 108.2(2) . .
C2 N2 Eu1 112.1(3) . .
C9 N2 Eu1 107.3(3) . .
O24' Na1 O23' 87.9(11) . .
O24' Na1 O5 112.7(6) . .
O23' Na1 O5 123.4(11) . .
O23 Na1 O5 129.0(11) . .
O24' Na1 O10 93.3(5) . 7_544
O23' Na1 O10 156.3(13) . 7_544
O23 Na1 O10 153.1(12) . 7_544
O5 Na1 O10 77.73(12) . 7_544
O24' Na1 O7 92.9(6) . 7_544
O23' Na1 O7 85.6(13) . 7_544
O23 Na1 O7 83.8(13) . 7_544
O5 Na1 O7 140.37(14) . 7_544
O10 Na1 O7 70.79(11) 7_544 7_544
O24' Na1 O11 171.5(5) . .
O23' Na1 O11 98.7(9) . .
O23 Na1 O11 107.2(10) . .
O5 Na1 O11 68.07(11) . .
O10 Na1 O11 78.54(12) 7_544 .
O7 Na1 O11 82.35(12) 7_544 .
O23 Na1 O24 88.5(10) . .
O5 Na1 O24 112.7(6) . .
O10 Na1 O24 81.4(5) 7_544 .
O7 Na1 O24 86.1(5) 7_544 .
O11 Na1 O24 159.3(5) . .
O24' Na1 Eu1 91.2(5) . 7_544
O23' Na1 Eu1 120.4(13) . 7_544
O23 Na1 Eu1 117.7(12) . 7_544
O5 Na1 Eu1 111.58(10) . 7_544
O10 Na1 Eu1 36.01(8) 7_544 7_544
O7 Na1 Eu1 34.94(8) 7_544 7_544
O11 Na1 Eu1 80.86(10) . 7_544
O24 Na1 Eu1 79.8(5) . 7_544
O24' Na1 Eu1 143.8(6) . .
O23' Na1 Eu1 116.4(8) . .
O23 Na1 Eu1 125.2(9) . .
O5 Na1 Eu1 31.75(8) . .
O10 Na1 Eu1 75.15(8) 7_544 .
O7 Na1 Eu1 114.37(10) 7_544 .
O11 Na1 Eu1 36.33(7) . .
O24 Na1 Eu1 140.7(6) . .
Eu1 Na1 Eu1 97.91(5) 7_544 .
O23 Na1 H23B 18.9 . .
O5 Na1 H23B 142.8 . .
O10 Na1 H23B 135.9 7_544 .
O7 Na1 H23B 65.3 7_544 .
O11 Na1 H23B 99.2 . .
O24 Na1 H23B 91.4 . .
Eu1 Na1 H23B 99.9 7_544 .
Eu1 Na1 H23B 127.2 . .
O24' Na1 H23D 89.3 . .
O23' Na1 H23D 18.8 . .
O5 Na1 H23D 139.0 . .
O10 Na1 H23D 137.5 7_544 .
O7 Na1 H23D 66.7 7_544 .
O11 Na1 H23D 95.2 . .
Eu1 Na1 H23D 101.6 7_544 .
Eu1 Na1 H23D 122.6 . .
O24' Na1 H24D 18.4 . .
O23' Na1 H24D 70.1 . .
O5 Na1 H24D 117.9 . .
O10 Na1 H24D 111.5 7_544 .
O7 Na1 H24D 96.0 7_544 .
O11 Na1 H24D 168.8 . .
Eu1 Na1 H24D 104.2 7_544 .
Eu1 Na1 H24D 149.0 . .
H23D Na1 H24D 74.0 . .
C4 O1 Eu1 126.1(2) . .
C6 O3 Eu1 125.4(3) . .
C8 O5 Eu1 123.6(3) . .
C8 O5 Na1 118.8(3) . .
Eu1 O5 Na1 115.71(13) . .
C10 O7 Eu1 124.5(3) . .
C10 O7 Na1 125.1(3) . 3
Eu1 O7 Na1 108.78(12) . 3
Eu1 O9 H9C 126.1 . .
Eu1 O9 H9D 123.4 . .
H9C O9 H9D 107.9 . .
Eu1 O10 Na1 107.68(12) . 3
Eu1 O10 H10A 118.0 . .
Na1 O10 H10A 101.4 3 .
Eu1 O10 H10B 120.8 . .
Na1 O10 H10B 101.3 3 .
H10A O10 H10B 104.7 . .
Na1 O11 Eu1 108.05(11) . .
Na1 O11 H11C 93.9 . .
Eu1 O11 H11C 117.6 . .
Na1 O11 H11D 117.0 . .
Eu1 O11 H11D 112.0 . .
H11C O11 H11D 107.5 . .
Na1 O23 H23A 128.9 . .
Na1 O23 H23B 89.0 . .
H23A O23 H23B 123.2 . .
Na1 O23' H23C 129.6 . .
Na1 O23' H23D 93.2 . .
H23C O23' H23D 103.5 . .
Na1 O24 H24A 110.5 . .
Na1 O24 H24B 128.2 . .
H24A O24 H24B 120.1 . .
Na1 O24' H24C 139.0 . .
Na1 O24' H24D 101.4 . .
H24C O24' H24D 93.3 . .
H27A O27 H27B 99.9 . .
H27C O27' H27D 94.8 . .
H28A O28 H28B 103.9 . .
H29A O29 H29B 106.0 . .

loop_
_geom_bond_atom_site_label_1
_geom_bond_atom_site_label_2
_geom_bond_distance
_geom_bond_site_symmetry_2
C1 N1 1.483(6) .
C1 C2 1.508(7) .
C1 H1A 0.9700 .
C1 H1B 0.9700 .
C2 N2 1.478(6) .
C2 H2A 0.9700 .
C2 H2B 0.9700 .
C3 N1 1.471(5) .
C3 C4 1.517(5) .
C3 H3A 0.9700 .
C3 H3B 0.9700 .
C4 O2 1.241(5) .
C4 O1 1.275(5) .
C5 N1 1.478(5) .
C5 C6 1.515(6) .
C5 H5A 0.9700 .
C5 H5B 0.9700 .
C6 O4 1.244(5) .
C6 O3 1.267(5) .
C7 N2 1.475(5) .
C7 C8 1.516(7) .
C7 H7A 0.9700 .
C7 H7B 0.9700 .
C8 O6 1.240(6) .
C8 O5 1.268(5) .
C8 Eu1 3.264(4) .
C9 N2 1.494(7) .
C9 C10 1.510(7) .
C9 H9A 0.9700 .
C9 H9B 0.9700 .
C10 O8 1.246(5) .
C10 O7 1.257(5) .
Eu1 O5 2.387(3) .
Eu1 O1 2.394(3) .
Eu1 O7 2.421(3) .
Eu1 O9 2.425(3) .
Eu1 O3 2.439(3) .
Eu1 O10 2.470(3) .
Eu1 O11 2.546(3) .
Eu1 N2 2.644(3) .
Eu1 N1 2.685(4) .
Eu1 Na1 4.002(2) 3
Eu1 Na1 4.086(2) .
Na1 O24' 2.25(2) .
Na1 O23' 2.39(5) .
Na1 O23 2.43(5) .
Na1 O5 2.440(4) .
Na1 O10 2.487(4) 7_544
Na1 O7 2.501(4) 7_544
Na1 O11 2.503(4) .
Na1 O24 2.530(18) .
Na1 Eu1 4.002(2) 7_544
Na1 H23B 2.5582 .
Na1 H23D 2.5711 .
Na1 H24D 2.5422 .
O7 Na1 2.501(4) 3
O9 H9C 0.8286 .
O9 H9D 0.8200 .
O10 Na1 2.487(4) 3
O10 H10A 0.8210 .
O10 H10B 0.8201 .
O11 H11C 0.8202 .
O11 H11D 0.8200 .
O23 H23A 0.8296 .
O23 H23B 0.8309 .
O23' H23C 0.8160 .
O23' H23D 0.8317 .
O24 H24A 0.8207 .
O24 H24B 0.8219 .
O24' H24C 0.8300 .
O24' H24D 0.8202 .
O27 H27A 0.8192 .
O27 H27B 0.8247 .
O27' H27C 0.8299 .
O27' H27D 0.8616 .
O28 H28A 0.8188 .
O28 H28B 0.8196 .
O29 H29A 0.8195 .
O29 H29B 0.8173 .

loop_
_geom_torsion_atom_site_label_1
_geom_torsion_atom_site_label_2
_geom_torsion_atom_site_label_3
_geom_torsion_atom_site_label_4
_geom_torsion
_geom_torsion_site_symmetry_4
N1 C1 C2 N2 61.2(5) .
N1 C3 C4 O2 170.2(4) .
N1 C3 C4 O1 -10.3(6) .
N1 C5 C6 O4 -158.3(4) .
N1 C5 C6 O3 22.9(5) .
N2 C7 C8 O6 144.0(5) .
N2 C7 C8 O5 -39.9(6) .
N2 C7 C8 Eu1 -24.3(3) .
N2 C9 C10 O8 -153.9(5) .
N2 C9 C10 O7 28.5(7) .
C4 C3 N1 C5 142.7(4) .
C4 C3 N1 C1 -97.7(4) .
C4 C3 N1 Eu1 23.2(4) .
C6 C5 N1 C3 -159.9(3) .
C6 C5 N1 C1 78.6(4) .
C6 C5 N1 Eu1 -39.5(4) .
C2 C1 N1 C3 76.4(5) .
C2 C1 N1 C5 -162.3(4) .
C2 C1 N1 Eu1 -44.8(4) .
C8 C7 N2 C2 154.5(4) .
C8 C7 N2 C9 -84.6(5) .
C8 C7 N2 Eu1 32.0(5) .
C1 C2 N2 C7 -162.9(4) .
C1 C2 N2 C9 76.6(5) .
C1 C2 N2 Eu1 -42.8(4) .
C10 C9 N2 C7 82.4(5) .
C10 C9 N2 C2 -157.0(4) .
C10 C9 N2 Eu1 -34.8(5) .
O2 C4 O1 Eu1 166.9(3) .
C3 C4 O1 Eu1 -12.6(5) .
O4 C6 O3 Eu1 -167.8(4) .
C5 C6 O3 Eu1 10.9(5) .
O6 C8 O5 Eu1 -158.2(4) .
C7 C8 O5 Eu1 25.9(5) .
O6 C8 O5 Na1 38.2(7) .
C7 C8 O5 Na1 -137.6(3) .
Eu1 C8 O5 Na1 -163.6(5) .
O8 C10 O7 Eu1 178.9(4) .
C9 C10 O7 Eu1 -3.8(6) .
O8 C10 O7 Na1 -17.5(7) 3
C9 C10 O7 Na1 159.8(4) 3
